data_7121372
loop_
_publ_author_name
'Arrowsmith, Merle'
'Mattock, James D.'
'B\"ohnke, Julian'
'Krummenacher, Ivo'
'Vargas, Alfredo'
'Braunschweig, Holger'

_publ_section_title
;
 Direct access to a cAAC-supported dihydrodiborene and its dianion.
;
_journal_issue 37
_journal_name_full 'Chemical communications (Cambridge, England)'
_journal_page_first 4669
_journal_page_last 4672
_journal_paper_doi 10.1039/c8cc01580e
_journal_volume 54
_journal_year 2018
_chemical_formula_moiety 'C48 H80 B2 Li2 N2 O2'
_chemical_formula_sum 'C48 H80 B2 Li2 N2 O2'
_chemical_formula_weight 752.64
_chemical_properties_physical Air-sensitive,Moisture-sensitive
_space_group_crystal_system monoclinic
_space_group_IT_number 14
_space_group_name_Hall '-P 2ybc'
_space_group_name_H-M_alt 'P 1 21/c 1'
_symmetry_space_group_name_Hall '-P 2ybc'
_symmetry_space_group_name_H-M 'P 1 21/c 1'
_atom_sites_solution_hydrogens mixed
_audit_creation_method SHELXL-2014/7
_audit_update_record
;
2018-02-21 deposited with the CCDC.
2018-03-09 downloaded from the CCDC.
;
_cell_angle_alpha 90
_cell_angle_beta 90.219(4)
_cell_angle_gamma 90
_cell_formula_units_Z 4
_cell_length_a 19.1189(18)
_cell_length_b 12.7404(13)
_cell_length_c 19.211(2)
_cell_measurement_reflns_used 8689
_cell_measurement_temperature 103(2)
_cell_measurement_theta_max 26.23
_cell_measurement_theta_min 2.19
_cell_volume 4679.4(8)
_computing_cell_refinement 'Saint+ ver. 7.68A (Bruker AXS)'
_computing_data_collection 'APEX2 ver. 2014.9 (Bruker AXS)'
_computing_data_reduction 'Saint+ ver. 7.68A (Bruker AXS)'
_computing_molecular_graphics 'ShelXLe (Huebschle et all, 2011)'
_computing_publication_material 'SHELXL-2014/6 (Sheldrick, 2014) '
_computing_structure_refinement 'SHELXL-2014/7 (Sheldrick, 2014)'
_computing_structure_solution 'SHELXT 2014/4 (Sheldrick, 2014)'
_diffrn_ambient_temperature 103(2)
_diffrn_detector_area_resol_mean 3.888
_diffrn_measured_fraction_theta_full 1.000
_diffrn_measured_fraction_theta_max 1.000
_diffrn_measurement_device_type 'Bruker X8-APEX II'
_diffrn_measurement_method '\f and \w scans'
_diffrn_radiation_type MoK\a
_diffrn_radiation_wavelength 0.71073
_diffrn_reflns_av_unetI/netI 0.0809
_diffrn_reflns_Laue_measured_fraction_full 1.000
_diffrn_reflns_Laue_measured_fraction_max 1.000
_diffrn_reflns_limit_h_max 24
_diffrn_reflns_limit_h_min -24
_diffrn_reflns_limit_k_max 16
_diffrn_reflns_limit_k_min -16
_diffrn_reflns_limit_l_max 24
_diffrn_reflns_limit_l_min 0
_diffrn_reflns_number 10337
_diffrn_reflns_point_group_measured_fraction_full 1.000
_diffrn_reflns_point_group_measured_fraction_max 1.000
_diffrn_reflns_theta_full 26.000
_diffrn_reflns_theta_max 27.103
_diffrn_reflns_theta_min 1.065
_diffrn_source 'rotating-anode X-ray tube or sealed X-ray tube'
_exptl_absorpt_coefficient_mu 0.062
_exptl_absorpt_correction_T_max 0.7456
_exptl_absorpt_correction_T_min 0.6142
_exptl_absorpt_correction_type multi-scan
_exptl_absorpt_process_details 'Sadabs 2014/4 (Bruker 2014)'
_exptl_crystal_colour yellow
_exptl_crystal_density_diffrn 1.068
_exptl_crystal_description block
_exptl_crystal_F_000 1656
_exptl_crystal_size_max 0.389
_exptl_crystal_size_mid 0.352
_exptl_crystal_size_min 0.339
_refine_diff_density_max 0.301
_refine_diff_density_min -0.374
_refine_diff_density_rms 0.067
_refine_ls_extinction_method none
_refine_ls_goodness_of_fit_ref 1.077
_refine_ls_hydrogen_treatment mixed
_refine_ls_matrix_type full
_refine_ls_number_parameters 604
_refine_ls_number_reflns 10337
_refine_ls_number_restraints 534
_refine_ls_restrained_S_all 1.055
_refine_ls_R_factor_all 0.1041
_refine_ls_R_factor_gt 0.0710
_refine_ls_shift/su_max 0.000
_refine_ls_shift/su_mean 0.000
_refine_ls_structure_factor_coef Fsqd
_refine_ls_weighting_details 'w=1/[\s^2^(Fo^2^)+(0.0618P)^2^+4.7989P] where P=(Fo^2^+2Fc^2^)/3'
_refine_ls_weighting_scheme calc
_refine_ls_wR_factor_gt 0.1691
_refine_ls_wR_factor_ref 0.1870
_reflns_Friedel_coverage 0.000
_reflns_number_gt 7544
_reflns_number_total 10337
_reflns_threshold_expression 'I > 2\s(I)'
_cod_data_source_file c8cc01580e2.cif
_cod_data_source_block MP_a
_cod_depositor_comments 'Adding full bibliography for 7121372--7121375.cif.'
_cod_database_code 7121372
_shelx_shelxl_version_number 2014/7
_shelx_space_group_comment
;
The symmetry employed for this shelxl refinement is uniquely defined
by the following loop, which should always be used as a source of
symmetry information in preference to the above space-group names.
They are only intended as comments.
;
_shelx_estimated_absorpt_t_min 0.976
_shelx_estimated_absorpt_t_max 0.979
_exptl_absorpt_special_details
;The crystal was immersed in a film of perfluoropolyether oil, 
mounted on a a glass fiber and transferred to stream of cold nitrogen.
;

loop_
_space_group_symop_operation_xyz
'x, y, z'
'-x, y+1/2, -z+1/2'
'-x, -y, -z'
'x, -y-1/2, z-1/2'

loop_
_atom_site_label
_atom_site_type_symbol
_atom_site_fract_x
_atom_site_fract_y
_atom_site_fract_z
_atom_site_U_iso_or_equiv
_atom_site_adp_type
_atom_site_occupancy
_atom_site_site_symmetry_order
_atom_site_calc_flag
_atom_site_refinement_flags_posn
_atom_site_refinement_flags_adp
_atom_site_refinement_flags_occupancy
_atom_site_disorder_assembly
_atom_site_disorder_group
C1 C 0.24175(13) 0.3390(2) 0.30851(14) 0.0124(6) Uani 1 1 d . U . . .
C2 C 0.31605(15) 0.1821(2) 0.31406(16) 0.0161(6) Uani 1 1 d . U . . .
C3 C 0.36243(16) 0.1722(2) 0.25010(17) 0.0221(7) Uani 1 1 d . U . . .
H3A H 0.3589 0.1008 0.2314 0.033 Uiso 1 1 calc R U . . .
H3B H 0.4111 0.1867 0.2631 0.033 Uiso 1 1 calc R U . . .
H3C H 0.3472 0.2226 0.2147 0.033 Uiso 1 1 calc R U . . .
C4 C 0.34717(16) 0.1125(2) 0.37159(17) 0.0223(7) Uani 1 1 d . U . . .
H4A H 0.3499 0.0399 0.3551 0.033 Uiso 1 1 calc R U . . .
H4B H 0.3173 0.1158 0.4129 0.033 Uiso 1 1 calc R U . . .
H4C H 0.3942 0.1375 0.3835 0.033 Uiso 1 1 calc R U . . .
C5 C 0.24008(15) 0.1493(2) 0.29804(16) 0.0177(6) Uani 1 1 d . U . . .
H5A H 0.2391 0.0960 0.2605 0.021 Uiso 1 1 calc R U . . .
H5B H 0.2182 0.1188 0.3400 0.021 Uiso 1 1 calc R U . . .
C6 C 0.20022(14) 0.2481(2) 0.27506(15) 0.0142(6) Uani 1 1 d . U . . .
C7 C 0.19942(15) 0.2590(2) 0.19541(15) 0.0188(6) Uani 1 1 d . U . . .
H7A H 0.1777 0.1967 0.1747 0.028 Uiso 1 1 calc R U . . .
H7B H 0.2475 0.2659 0.1785 0.028 Uiso 1 1 calc R U . . .
H7C H 0.1725 0.3215 0.1823 0.028 Uiso 1 1 calc R U . . .
C8 C 0.12321(14) 0.2415(2) 0.29744(17) 0.0196(6) Uani 1 1 d . U . . .
H8A H 0.1006 0.1824 0.2738 0.029 Uiso 1 1 calc R U . . .
H8B H 0.0992 0.3069 0.2849 0.029 Uiso 1 1 calc R U . . .
H8C H 0.1208 0.2312 0.3479 0.029 Uiso 1 1 calc R U . . .
C9 C 0.33148(14) 0.3214(2) 0.40633(15) 0.0128(6) Uani 1 1 d . U . . .
C10 C 0.28610(14) 0.3139(2) 0.46426(15) 0.0150(6) Uani 1 1 d . U . . .
C11 C 0.21029(14) 0.2824(2) 0.45788(16) 0.0173(6) Uani 1 1 d . U . . .
H11 H 0.2012 0.2656 0.4078 0.021 Uiso 1 1 calc R U . . .
C12 C 0.19233(17) 0.1845(3) 0.50018(16) 0.0245(7) Uani 1 1 d . U . . .
H12A H 0.2224 0.1262 0.4856 0.037 Uiso 1 1 calc R U . . .
H12B H 0.1432 0.1658 0.4923 0.037 Uiso 1 1 calc R U . . .
H12C H 0.1999 0.1987 0.5498 0.037 Uiso 1 1 calc R U . . .
C13 C 0.16207(15) 0.3734(3) 0.47770(18) 0.0233(7) Uani 1 1 d . U . . .
H13A H 0.1737 0.4351 0.4496 0.035 Uiso 1 1 calc R U . . .
H13B H 0.1683 0.3899 0.5272 0.035 Uiso 1 1 calc R U . . .
H13C H 0.1133 0.3533 0.4690 0.035 Uiso 1 1 calc R U . . .
C14 C 0.31270(16) 0.3347(2) 0.53066(16) 0.0188(6) Uani 1 1 d . U . . .
H14 H 0.2820 0.3311 0.5694 0.023 Uiso 1 1 calc R U . . .
C15 C 0.38186(16) 0.3600(2) 0.54210(16) 0.0199(6) Uani 1 1 d . U . . .
H15 H 0.3988 0.3723 0.5879 0.024 Uiso 1 1 calc R U . . .
C16 C 0.42610(15) 0.3673(2) 0.48565(16) 0.0178(6) Uani 1 1 d . U . . .
H16 H 0.4739 0.3848 0.4931 0.021 Uiso 1 1 calc R U . . .
C17 C 0.40216(13) 0.3494(2) 0.41765(15) 0.0136(6) Uani 1 1 d . U . . .
C18 C 0.45491(14) 0.3612(2) 0.35958(16) 0.0185(6) Uani 1 1 d . U . . .
H18 H 0.4302 0.3473 0.3145 0.022 Uiso 1 1 calc R U . . .
C19 C 0.48374(16) 0.4737(3) 0.35718(18) 0.0263(7) Uani 1 1 d . U . . .
H19A H 0.5150 0.4812 0.3172 0.039 Uiso 1 1 calc R U . . .
H19B H 0.5097 0.4884 0.4002 0.039 Uiso 1 1 calc R U . . .
H19C H 0.4449 0.5234 0.3527 0.039 Uiso 1 1 calc R U . . .
C20 C 0.51511(16) 0.2832(3) 0.36586(19) 0.0277(8) Uani 1 1 d . U . . .
H20A H 0.5470 0.2923 0.3265 0.042 Uiso 1 1 calc R U . . .
H20B H 0.4965 0.2115 0.3656 0.042 Uiso 1 1 calc R U . . .
H20C H 0.5405 0.2957 0.4095 0.042 Uiso 1 1 calc R U . . .
C21 C 0.25872(13) 0.6706(2) 0.31822(14) 0.0125(5) Uani 1 1 d . U . . .
C22 C 0.18596(15) 0.8276(2) 0.33280(16) 0.0175(6) Uani 1 1 d . U . . .
C23 C 0.13861(16) 0.8479(2) 0.26906(17) 0.0222(7) Uani 1 1 d . U . . .
H23A H 0.1426 0.9216 0.2550 0.033 Uiso 1 1 calc R U . . .
H23B H 0.0899 0.8324 0.2811 0.033 Uiso 1 1 calc R U . . .
H23C H 0.1532 0.8026 0.2305 0.033 Uiso 1 1 calc R U . . .
C24 C 0.15666(17) 0.8905(2) 0.39380(18) 0.0237(7) Uani 1 1 d . U . . .
H24A H 0.1570 0.9654 0.3822 0.036 Uiso 1 1 calc R U . . .
H24B H 0.1856 0.8784 0.4352 0.036 Uiso 1 1 calc R U . . .
H24C H 0.1086 0.8680 0.4031 0.036 Uiso 1 1 calc R U . . .
C25 C 0.26198(15) 0.8605(2) 0.31885(16) 0.0181(6) Uani 1 1 d . U . . .
H25A H 0.2632 0.9186 0.2847 0.022 Uiso 1 1 calc R U . . .
H25B H 0.2844 0.8847 0.3625 0.022 Uiso 1 1 calc R U . . .
C26 C 0.30088(14) 0.7646(2) 0.29003(15) 0.0152(6) Uani 1 1 d . U . . .
C27 C 0.37780(14) 0.7666(2) 0.31181(17) 0.0194(6) Uani 1 1 d . U . . .
H27A H 0.4005 0.8285 0.2917 0.029 Uiso 1 1 calc R U . . .
H27B H 0.4011 0.7030 0.2950 0.029 Uiso 1 1 calc R U . . .
H27C H 0.3812 0.7696 0.3627 0.029 Uiso 1 1 calc R U . . .
C28 C 0.29972(16) 0.7646(2) 0.20997(16) 0.0209(6) Uani 1 1 d . U . . .
H28A H 0.3226 0.8282 0.1927 0.031 Uiso 1 1 calc R U . . .
H28B H 0.2512 0.7628 0.1935 0.031 Uiso 1 1 calc R U . . .
H28C H 0.3247 0.7027 0.1927 0.031 Uiso 1 1 calc R U . . .
C29 C 0.17037(14) 0.6771(2) 0.41594(15) 0.0125(6) Uani 1 1 d . U . . .
C30 C 0.21678(14) 0.6762(2) 0.47407(15) 0.0144(6) Uani 1 1 d . U . . .
C31 C 0.29337(14) 0.7059(2) 0.46961(16) 0.0158(6) Uani 1 1 d . U . . .
H31 H 0.3027 0.7274 0.4204 0.019 Uiso 1 1 calc R U . . .
C32 C 0.34063(15) 0.6121(2) 0.48567(18) 0.0233(7) Uani 1 1 d . U . . .
H32A H 0.3894 0.6310 0.4765 0.035 Uiso 1 1 calc R U . . .
H32B H 0.3272 0.5527 0.4561 0.035 Uiso 1 1 calc R U . . .
H32C H 0.3355 0.5924 0.5347 0.035 Uiso 1 1 calc R U . . .
C33 C 0.31294(16) 0.7995(2) 0.51650(17) 0.0223(7) Uani 1 1 d . U . . .
H33A H 0.3623 0.8174 0.5096 0.033 Uiso 1 1 calc R U . . .
H33B H 0.3053 0.7807 0.5653 0.033 Uiso 1 1 calc R U . . .
H33C H 0.2837 0.8601 0.5044 0.033 Uiso 1 1 calc R U . . .
C34 C 0.19161(15) 0.6475(2) 0.53918(16) 0.0182(6) Uani 1 1 d . U . . .
H34 H 0.2228 0.6451 0.5777 0.022 Uiso 1 1 calc R U . . .
C35 C 0.12252(15) 0.6227(2) 0.54876(16) 0.0204(6) Uani 1 1 d . U . . .
H35 H 0.1059 0.6050 0.5938 0.024 Uiso 1 1 calc R U . . .
C36 C 0.07701(15) 0.6235(2) 0.49251(16) 0.0185(6) Uani 1 1 d . U . . .
H36 H 0.0293 0.6058 0.4993 0.022 Uiso 1 1 calc R U . . .
C37 C 0.10023(14) 0.6500(2) 0.42602(15) 0.0158(6) Uani 1 1 d . U . . .
C38 C 0.04602(14) 0.6472(2) 0.36728(16) 0.0197(6) Uani 1 1 d . U . . .
H38 H 0.0701 0.6681 0.3233 0.024 Uiso 1 1 calc R U . . .
C39 C 0.01697(17) 0.5361(3) 0.35714(18) 0.0282(8) Uani 1 1 d . U . . .
H39A H -0.0165 0.5360 0.3184 0.042 Uiso 1 1 calc R U . . .
H39B H -0.0066 0.5135 0.3998 0.042 Uiso 1 1 calc R U . . .
H39C H 0.0555 0.4879 0.3467 0.042 Uiso 1 1 calc R U . . .
C40 C -0.01398(16) 0.7252(3) 0.3797(2) 0.0314(8) Uani 1 1 d . U . . .
H40A H -0.0443 0.7274 0.3385 0.047 Uiso 1 1 calc R U . . .
H40B H 0.0054 0.7952 0.3884 0.047 Uiso 1 1 calc R U . . .
H40C H -0.0413 0.7027 0.4201 0.047 Uiso 1 1 calc R U . . .
C41_1 C 0.4534(5) 0.3832(7) 0.1621(5) 0.0278(16) Uani 0.695(15) 1 d . U P A 1
H41A_1 H 0.4590 0.3061 0.1592 0.033 Uiso 0.695(15) 1 calc R U P A 1
H41B_1 H 0.4843 0.4106 0.1994 0.033 Uiso 0.695(15) 1 calc R U P A 1
C42_1 C 0.4693(5) 0.4358(8) 0.0920(5) 0.0371(17) Uani 0.695(15) 1 d . U P A 1
H42A_1 H 0.4861 0.5086 0.0988 0.045 Uiso 0.695(15) 1 calc R U P A 1
H42B_1 H 0.5051 0.3957 0.0660 0.045 Uiso 0.695(15) 1 calc R U P A 1
C43_1 C 0.3997(4) 0.4344(6) 0.0542(3) 0.0291(14) Uani 0.695(15) 1 d . U P A 1
H43A_1 H 0.3889 0.3642 0.0348 0.035 Uiso 0.695(15) 1 calc R U P A 1
H43B_1 H 0.3978 0.4875 0.0165 0.035 Uiso 0.695(15) 1 calc R U P A 1
C44_1 C 0.3517(8) 0.4626(8) 0.1143(7) 0.0282(18) Uani 0.695(15) 1 d . U P A 1
H44A_1 H 0.3503 0.5396 0.1211 0.034 Uiso 0.695(15) 1 calc R U P A 1
H44B_1 H 0.3036 0.4373 0.1052 0.034 Uiso 0.695(15) 1 calc R U P A 1
C41_2 C 0.4538(13) 0.4176(18) 0.1685(13) 0.034(3) Uani 0.305(15) 1 d . U P A -1
H41A_2 H 0.4765 0.3639 0.1982 0.040 Uiso 0.305(15) 1 calc R U P A -1
H41B_2 H 0.4705 0.4877 0.1832 0.040 Uiso 0.305(15) 1 calc R U P A -1
C42_2 C 0.4713(11) 0.3982(15) 0.0910(12) 0.028(2) Uani 0.305(15) 1 d . U P A -1
H42C_2 H 0.5189 0.4216 0.0782 0.034 Uiso 0.305(15) 1 calc R U P A -1
H42D_2 H 0.4635 0.3246 0.0762 0.034 Uiso 0.305(15) 1 calc R U P A -1
C43_2 C 0.4141(8) 0.4729(16) 0.0661(9) 0.031(2) Uani 0.305(15) 1 d . U P A -1
H43C_2 H 0.4269 0.5468 0.0757 0.038 Uiso 0.305(15) 1 calc R U P A -1
H43D_2 H 0.4055 0.4646 0.0155 0.038 Uiso 0.305(15) 1 calc R U P A -1
C44_2 C 0.3508(19) 0.441(2) 0.1073(18) 0.028(3) Uani 0.305(15) 1 d . U P A -1
H44A_2 H 0.3176 0.5000 0.1122 0.033 Uiso 0.305(15) 1 calc R U P A -1
H44B_2 H 0.3265 0.3808 0.0852 0.033 Uiso 0.305(15) 1 calc R U P A -1
C45_3 C 0.1502(7) 0.5712(12) 0.1188(10) 0.0262(16) Uani 0.808(13) 1 d . U P B 1
H45A_3 H 0.1837 0.5150 0.1315 0.031 Uiso 0.808(13) 1 calc R U P B 1
H45B_3 H 0.1748 0.6248 0.0907 0.031 Uiso 0.808(13) 1 calc R U P B 1
C46_3 C 0.0874(3) 0.5261(5) 0.0788(3) 0.0312(12) Uani 0.808(13) 1 d . U P B 1
H46A_3 H 0.0974 0.5204 0.0284 0.037 Uiso 0.808(13) 1 calc R U P B 1
H46B_3 H 0.0739 0.4563 0.0969 0.037 Uiso 0.808(13) 1 calc R U P B 1
C47_3 C 0.0308(3) 0.6075(5) 0.0928(3) 0.0319(12) Uani 0.808(13) 1 d . U P B 1
H47A_3 H 0.0357 0.6692 0.0619 0.038 Uiso 0.808(13) 1 calc R U P B 1
H47B_3 H -0.0166 0.5773 0.0870 0.038 Uiso 0.808(13) 1 calc R U P B 1
C48_3 C 0.0457(4) 0.6354(7) 0.1678(5) 0.0306(15) Uani 0.808(13) 1 d . U P B 1
H48A_3 H 0.0339 0.7099 0.1765 0.037 Uiso 0.808(13) 1 calc R U P B 1
H48B_3 H 0.0173 0.5910 0.1992 0.037 Uiso 0.808(13) 1 calc R U P B 1
C45_4 C 0.143(4) 0.562(6) 0.117(4) 0.027(3) Uani 0.192(13) 1 d . U P B -1
H45A_4 H 0.1884 0.5913 0.1012 0.033 Uiso 0.192(13) 1 calc R U P B -1
H45B_4 H 0.1504 0.4865 0.1276 0.033 Uiso 0.192(13) 1 calc R U P B -1
C46_4 C 0.0920(11) 0.573(2) 0.0633(12) 0.030(3) Uani 0.192(13) 1 d . U P B -1
H46C_4 H 0.0921 0.5124 0.0309 0.036 Uiso 0.192(13) 1 calc R U P B -1
H46D_4 H 0.0979 0.6388 0.0369 0.036 Uiso 0.192(13) 1 calc R U P B -1
C47_4 C 0.0229(13) 0.575(2) 0.1112(15) 0.031(3) Uani 0.192(13) 1 d . U P B -1
H47C_4 H 0.0130 0.5060 0.1331 0.037 Uiso 0.192(13) 1 calc R U P B -1
H47D_4 H -0.0189 0.6003 0.0858 0.037 Uiso 0.192(13) 1 calc R U P B -1
C48_4 C 0.053(2) 0.660(3) 0.166(2) 0.028(3) Uani 0.192(13) 1 d . U P B -1
H48A_4 H 0.0568 0.7308 0.1448 0.033 Uiso 0.192(13) 1 calc R U P B -1
H48B_4 H 0.0243 0.6640 0.2085 0.033 Uiso 0.192(13) 1 calc R U P B -1
H1 H 0.1687(17) 0.463(3) 0.2896(17) 0.021(8) Uiso 1 1 d . . . . .
H2 H 0.3370(15) 0.553(2) 0.2903(15) 0.010(7) Uiso 1 1 d . . . . .
Li1 Li 0.3297(2) 0.4147(4) 0.2618(3) 0.0192(10) Uani 1 1 d . U . . .
Li2 Li 0.1699(3) 0.6029(4) 0.2672(3) 0.0199(11) Uani 1 1 d . U . . .
B1 B 0.22410(16) 0.4503(3) 0.30742(17) 0.0140(6) Uani 1 1 d . U . . .
B2 B 0.27633(16) 0.5594(3) 0.31053(17) 0.0139(6) Uani 1 1 d . U . . .
N1 N 0.30925(11) 0.29626(17) 0.33549(12) 0.0129(5) Uani 1 1 d . U . . .
N2 N 0.19189(11) 0.71085(18) 0.34734(12) 0.0133(5) Uani 1 1 d . U . . .
O1 O 0.38093(10) 0.41145(18) 0.17454(11) 0.0232(5) Uani 1 1 d . U . . .
O2 O 0.11966(10) 0.61728(17) 0.17985(11) 0.0235(5) Uani 1 1 d . U . . .

loop_
_atom_site_aniso_label
_atom_site_aniso_U_11
_atom_site_aniso_U_22
_atom_site_aniso_U_33
_atom_site_aniso_U_23
_atom_site_aniso_U_13
_atom_site_aniso_U_12
C1 0.0052(12) 0.0150(13) 0.0172(14) -0.0016(11) -0.0009(10) -0.0029(10)
C2 0.0133(13) 0.0113(13) 0.0237(15) -0.0043(11) -0.0024(11) 0.0012(10)
C3 0.0179(15) 0.0197(15) 0.0288(17) -0.0064(13) -0.0009(13) 0.0040(12)
C4 0.0204(15) 0.0154(15) 0.0310(18) 0.0003(13) -0.0099(13) 0.0014(12)
C5 0.0152(14) 0.0122(14) 0.0258(16) -0.0013(11) -0.0032(12) -0.0015(11)
C6 0.0076(12) 0.0152(13) 0.0197(14) -0.0009(11) -0.0034(11) -0.0022(11)
C7 0.0161(14) 0.0193(15) 0.0210(15) -0.0033(12) -0.0034(12) -0.0028(12)
C8 0.0124(14) 0.0225(16) 0.0239(16) -0.0005(12) -0.0053(12) -0.0064(12)
C9 0.0086(12) 0.0099(13) 0.0199(14) 0.0007(10) -0.0013(11) 0.0031(10)
C10 0.0131(13) 0.0110(13) 0.0208(15) 0.0013(11) -0.0012(11) -0.0012(11)
C11 0.0121(14) 0.0202(15) 0.0197(15) 0.0010(11) 0.0001(11) -0.0038(11)
C12 0.0207(16) 0.0281(17) 0.0247(17) 0.0043(13) -0.0019(13) -0.0122(13)
C13 0.0101(14) 0.0311(18) 0.0287(18) 0.0026(14) 0.0037(13) -0.0009(12)
C14 0.0199(15) 0.0187(15) 0.0177(15) 0.0019(11) 0.0020(12) -0.0032(12)
C15 0.0211(15) 0.0211(15) 0.0176(15) 0.0005(12) -0.0052(12) -0.0026(12)
C16 0.0092(13) 0.0198(15) 0.0244(16) -0.0003(12) -0.0068(12) -0.0014(11)
C17 0.0055(12) 0.0133(13) 0.0221(15) -0.0011(11) -0.0008(11) 0.0014(10)
C18 0.0064(13) 0.0273(16) 0.0219(15) -0.0022(12) -0.0018(11) -0.0025(11)
C19 0.0172(15) 0.0334(18) 0.0283(18) 0.0006(14) 0.0002(13) -0.0113(13)
C20 0.0095(14) 0.039(2) 0.0344(19) -0.0024(15) 0.0023(13) 0.0036(13)
C21 0.0036(12) 0.0163(13) 0.0176(14) 0.0015(11) -0.0011(10) -0.0017(10)
C22 0.0146(14) 0.0122(13) 0.0257(16) 0.0022(11) -0.0003(12) 0.0016(11)
C23 0.0160(15) 0.0187(15) 0.0319(18) 0.0057(13) -0.0024(13) 0.0020(12)
C24 0.0228(16) 0.0148(15) 0.0336(18) -0.0013(13) 0.0051(14) 0.0050(12)
C25 0.0151(14) 0.0138(14) 0.0254(16) 0.0026(12) 0.0004(12) -0.0029(11)
C26 0.0087(13) 0.0156(14) 0.0214(15) 0.0029(11) -0.0003(11) -0.0018(11)
C27 0.0088(13) 0.0217(15) 0.0278(17) 0.0023(12) 0.0046(12) -0.0061(11)
C28 0.0148(14) 0.0234(16) 0.0245(16) 0.0052(12) 0.0015(12) -0.0044(12)
C29 0.0086(12) 0.0123(13) 0.0166(14) -0.0002(10) -0.0004(11) 0.0009(10)
C30 0.0112(13) 0.0138(13) 0.0182(14) -0.0039(11) -0.0014(11) 0.0003(10)
C31 0.0112(13) 0.0178(14) 0.0183(14) -0.0027(11) -0.0009(11) -0.0005(11)
C32 0.0128(14) 0.0260(17) 0.0312(18) -0.0022(13) -0.0055(13) -0.0009(12)
C33 0.0183(15) 0.0235(16) 0.0249(17) -0.0051(13) -0.0012(13) -0.0064(12)
C34 0.0168(14) 0.0189(14) 0.0189(15) -0.0005(11) -0.0035(12) -0.0012(12)
C35 0.0177(15) 0.0237(16) 0.0199(15) -0.0013(12) 0.0039(12) -0.0035(12)
C36 0.0093(13) 0.0244(16) 0.0219(16) 0.0000(12) 0.0032(12) -0.0048(11)
C37 0.0084(13) 0.0181(14) 0.0210(15) -0.0012(11) -0.0025(11) 0.0014(11)
C38 0.0056(13) 0.0306(17) 0.0228(16) 0.0026(13) -0.0022(12) -0.0040(12)
C39 0.0173(16) 0.039(2) 0.0286(19) 0.0007(15) -0.0045(14) -0.0118(14)
C40 0.0116(15) 0.045(2) 0.037(2) 0.0039(16) -0.0031(14) 0.0051(14)
C41_1 0.010(2) 0.045(4) 0.029(3) 0.000(3) 0.000(2) 0.012(3)
C42_1 0.023(2) 0.054(4) 0.035(3) 0.007(4) 0.009(2) 0.001(4)
C43_1 0.038(3) 0.029(3) 0.020(3) 0.001(2) 0.000(2) -0.002(2)
C44_1 0.027(3) 0.035(4) 0.023(3) 0.006(3) -0.001(3) 0.009(4)
C41_2 0.023(4) 0.047(6) 0.031(5) 0.006(5) 0.006(4) 0.003(5)
C42_2 0.018(4) 0.037(5) 0.029(4) 0.002(5) 0.009(3) 0.005(5)
C43_2 0.024(4) 0.043(5) 0.027(4) 0.010(4) 0.003(4) -0.001(4)
C44_2 0.020(4) 0.038(6) 0.025(5) 0.003(5) -0.001(4) 0.005(5)
C45_3 0.020(4) 0.032(4) 0.026(2) -0.004(3) 0.002(3) 0.003(3)
C46_3 0.031(2) 0.030(3) 0.033(2) -0.004(2) 0.0023(19) -0.001(2)
C47_3 0.024(2) 0.039(3) 0.033(3) -0.001(2) -0.012(2) 0.000(2)
C48_3 0.008(2) 0.048(4) 0.036(2) -0.006(3) -0.005(2) 0.001(2)
C45_4 0.021(5) 0.032(5) 0.029(5) -0.002(5) 0.000(5) 0.001(5)
C46_4 0.024(4) 0.035(5) 0.033(5) -0.003(4) -0.004(4) 0.001(5)
C47_4 0.020(4) 0.039(5) 0.034(5) -0.003(5) -0.008(4) -0.001(5)
C48_4 0.017(5) 0.036(6) 0.030(5) -0.003(5) -0.007(5) 0.003(5)
Li1 0.010(2) 0.021(3) 0.027(3) 0.000(2) 0.000(2) -0.0017(19)
Li2 0.014(2) 0.019(2) 0.026(3) 0.002(2) -0.007(2) -0.0008(19)
B1 0.0070(14) 0.0167(16) 0.0183(16) 0.0003(12) -0.0001(12) -0.0007(11)
B2 0.0065(14) 0.0181(16) 0.0172(16) 0.0007(12) -0.0003(12) -0.0007(11)
N1 0.0079(11) 0.0104(11) 0.0204(12) -0.0021(9) -0.0030(9) 0.0002(8)
N2 0.0047(10) 0.0128(11) 0.0224(12) 0.0016(9) -0.0008(9) -0.0001(9)
O1 0.0122(10) 0.0355(12) 0.0220(11) 0.0038(9) 0.0029(9) 0.0054(9)
O2 0.0115(10) 0.0331(12) 0.0257(12) -0.0009(9) -0.0023(9) 0.0059(9)

loop_
_atom_type_symbol
_atom_type_description
_atom_type_scat_dispersion_real
_atom_type_scat_dispersion_imag
_atom_type_scat_source
C C 0.0033 0.0016 'International Tables Vol C Tables 4.2.6.8 and 6.1.1.4'
H H 0.0000 0.0000 'International Tables Vol C Tables 4.2.6.8 and 6.1.1.4'
Li Li -0.0003 0.0001 'International Tables Vol C Tables 4.2.6.8 and 6.1.1.4'
B B 0.0013 0.0007 'International Tables Vol C Tables 4.2.6.8 and 6.1.1.4'
N N 0.0061 0.0033 'International Tables Vol C Tables 4.2.6.8 and 6.1.1.4'
O O 0.0106 0.0060 'International Tables Vol C Tables 4.2.6.8 and 6.1.1.4'

loop_
_geom_angle_atom_site_label_1
_geom_angle_atom_site_label_2
_geom_angle_atom_site_label_3
_geom_angle
B1 C1 N1 124.1(2)
B1 C1 C6 127.3(2)
N1 C1 C6 108.2(2)
B1 C1 Li1 74.8(2)
N1 C1 Li1 68.28(19)
C6 C1 Li1 124.6(2)
N1 C2 C3 110.4(2)
N1 C2 C4 113.0(2)
C3 C2 C4 107.9(2)
N1 C2 C5 103.4(2)
C3 C2 C5 111.6(2)
C4 C2 C5 110.5(2)
C2 C3 H3A 109.5
C2 C3 H3B 109.5
H3A C3 H3B 109.5
C2 C3 H3C 109.5
H3A C3 H3C 109.5
H3B C3 H3C 109.5
C2 C4 H4A 109.5
C2 C4 H4B 109.5
H4A C4 H4B 109.5
C2 C4 H4C 109.5
H4A C4 H4C 109.5
H4B C4 H4C 109.5
C6 C5 C2 107.6(2)
C6 C5 H5A 110.2
C2 C5 H5A 110.2
C6 C5 H5B 110.2
C2 C5 H5B 110.2
H5A C5 H5B 108.5
C5 C6 C7 111.4(2)
C5 C6 C8 110.5(2)
C7 C6 C8 106.1(2)
C5 C6 C1 104.0(2)
C7 C6 C1 110.4(2)
C8 C6 C1 114.6(2)
C6 C7 H7A 109.5
C6 C7 H7B 109.5
H7A C7 H7B 109.5
C6 C7 H7C 109.5
H7A C7 H7C 109.5
H7B C7 H7C 109.5
C6 C8 H8A 109.5
C6 C8 H8B 109.5
H8A C8 H8B 109.5
C6 C8 H8C 109.5
H8A C8 H8C 109.5
H8B C8 H8C 109.5
C17 C9 C10 118.9(3)
C17 C9 N1 118.3(2)
C10 C9 N1 122.7(2)
C14 C10 C9 118.9(3)
C14 C10 C11 118.1(3)
C9 C10 C11 123.0(3)
C10 C11 C12 113.1(2)
C10 C11 C13 111.0(2)
C12 C11 C13 110.4(3)
C10 C11 H11 107.4
C12 C11 H11 107.4
C13 C11 H11 107.4
C11 C12 H12A 109.5
C11 C12 H12B 109.5
H12A C12 H12B 109.5
C11 C12 H12C 109.5
H12A C12 H12C 109.5
H12B C12 H12C 109.5
C11 C13 H13A 109.5
C11 C13 H13B 109.5
H13A C13 H13B 109.5
C11 C13 H13C 109.5
H13A C13 H13C 109.5
H13B C13 H13C 109.5
C15 C14 C10 122.4(3)
C15 C14 H14 118.8
C10 C14 H14 118.8
C14 C15 C16 118.7(3)
C14 C15 H15 120.6
C16 C15 H15 120.6
C15 C16 C17 121.5(3)
C15 C16 H16 119.3
C17 C16 H16 119.3
C16 C17 C9 119.6(3)
C16 C17 C18 117.0(2)
C9 C17 C18 123.4(3)
C17 C18 C20 112.4(3)
C17 C18 C19 110.8(3)
C20 C18 C19 109.9(2)
C17 C18 H18 107.9
C20 C18 H18 107.9
C19 C18 H18 107.9
C18 C19 H19A 109.5
C18 C19 H19B 109.5
H19A C19 H19B 109.5
C18 C19 H19C 109.5
H19A C19 H19C 109.5
H19B C19 H19C 109.5
C18 C20 H20A 109.5
C18 C20 H20B 109.5
H20A C20 H20B 109.5
C18 C20 H20C 109.5
H20A C20 H20C 109.5
H20B C20 H20C 109.5
B2 C21 N2 124.7(2)
B2 C21 C26 126.5(2)
N2 C21 C26 108.4(2)
B2 C21 Li2 75.3(2)
N2 C21 Li2 68.29(19)
C26 C21 Li2 124.5(2)
N2 C22 C24 113.6(2)
N2 C22 C25 103.2(2)
C24 C22 C25 109.9(2)
N2 C22 C23 110.7(2)
C24 C22 C23 107.8(2)
C25 C22 C23 111.6(2)
C22 C23 H23A 109.5
C22 C23 H23B 109.5
H23A C23 H23B 109.5
C22 C23 H23C 109.5
H23A C23 H23C 109.5
H23B C23 H23C 109.5
C22 C24 H24A 109.5
C22 C24 H24B 109.5
H24A C24 H24B 109.5
C22 C24 H24C 109.5
H24A C24 H24C 109.5
H24B C24 H24C 109.5
C26 C25 C22 107.8(2)
C26 C25 H25A 110.1
C22 C25 H25A 110.1
C26 C25 H25B 110.1
C22 C25 H25B 110.1
H25A C25 H25B 108.5
C27 C26 C25 110.8(2)
C27 C26 C28 106.5(2)
C25 C26 C28 110.8(2)
C27 C26 C21 114.9(2)
C25 C26 C21 103.7(2)
C28 C26 C21 110.2(2)
C26 C27 H27A 109.5
C26 C27 H27B 109.5
H27A C27 H27B 109.5
C26 C27 H27C 109.5
H27A C27 H27C 109.5
H27B C27 H27C 109.5
C26 C28 H28A 109.5
C26 C28 H28B 109.5
H28A C28 H28B 109.5
C26 C28 H28C 109.5
H28A C28 H28C 109.5
H28B C28 H28C 109.5
C37 C29 C30 119.0(3)
C37 C29 N2 118.4(2)
C30 C29 N2 122.6(2)
C34 C30 C29 119.4(3)
C34 C30 C31 117.0(3)
C29 C30 C31 123.6(3)
C30 C31 C32 111.3(2)
C30 C31 C33 113.1(2)
C32 C31 C33 110.2(2)
C30 C31 H31 107.3
C32 C31 H31 107.3
C33 C31 H31 107.3
C31 C32 H32A 109.5
C31 C32 H32B 109.5
H32A C32 H32B 109.5
C31 C32 H32C 109.5
H32A C32 H32C 109.5
H32B C32 H32C 109.5
C31 C33 H33A 109.5
C31 C33 H33B 109.5
H33A C33 H33B 109.5
C31 C33 H33C 109.5
H33A C33 H33C 109.5
H33B C33 H33C 109.5
C35 C34 C30 121.2(3)
C35 C34 H34 119.4
C30 C34 H34 119.4
C34 C35 C36 119.7(3)
C34 C35 H35 120.1
C36 C35 H35 120.1
C35 C36 C37 121.0(3)
C35 C36 H36 119.5
C37 C36 H36 119.5
C36 C37 C29 119.7(3)
C36 C37 C38 116.9(2)
C29 C37 C38 123.4(3)
C37 C38 C39 111.1(3)
C37 C38 C40 112.0(3)
C39 C38 C40 110.3(3)
C37 C38 H38 107.8
C39 C38 H38 107.8
C40 C38 H38 107.8
C38 C39 H39A 109.5
C38 C39 H39B 109.5
H39A C39 H39B 109.5
C38 C39 H39C 109.5
H39A C39 H39C 109.5
H39B C39 H39C 109.5
C38 C40 H40A 109.5
C38 C40 H40B 109.5
H40A C40 H40B 109.5
C38 C40 H40C 109.5
H40A C40 H40C 109.5
H40B C40 H40C 109.5
C42_2 C41_1 O1 111.0(9)
C42_2 C41_1 C42_1 18.2(8)
O1 C41_1 C42_1 103.2(7)
C42_2 C41_1 H41A_1 92.9
O1 C41_1 H41A_1 111.1
C42_1 C41_1 H41A_1 111.1
C42_2 C41_1 H41B_1 120.1
O1 C41_1 H41B_1 111.1
C42_1 C41_1 H41B_1 111.1
H41A_1 C41_1 H41B_1 109.1
C43_2 C42_1 C43_1 22.9(9)
C43_2 C42_1 C41_2 105.9(13)
C43_1 C42_1 C41_2 106.7(10)
C43_2 C42_1 C41_1 110.0(10)
C43_1 C42_1 C41_1 103.8(8)
C41_2 C42_1 C41_1 17.1(8)
C43_2 C42_1 H42A_1 88.4
C43_1 C42_1 H42A_1 111.0
C41_2 C42_1 H42A_1 94.6
C41_1 C42_1 H42A_1 111.0
C43_2 C42_1 H42B_1 124.9
C43_1 C42_1 H42B_1 111.0
C41_2 C42_1 H42B_1 123.3
C41_1 C42_1 H42B_1 111.0
H42A_1 C42_1 H42B_1 109.0
C43_2 C43_1 C44_2 89(2)
C43_2 C43_1 C42_1 54.1(19)
C44_2 C43_1 C42_1 103.9(15)
C43_2 C43_1 C44_1 78.3(18)
C44_2 C43_1 C44_1 11.0(14)
C42_1 C43_1 C44_1 99.5(9)
C43_2 C43_1 C42_2 71(2)
C44_2 C43_1 C42_2 105.6(16)
C42_1 C43_1 C42_2 17.4(7)
C44_1 C43_1 C42_2 104.5(10)
C43_2 C43_1 H43A_1 164.9
C44_2 C43_1 H43A_1 100.9
C42_1 C43_1 H43A_1 111.9
C44_1 C43_1 H43A_1 111.9
C42_2 C43_1 H43A_1 94.7
C43_2 C43_1 H43B_1 74.9
C44_2 C43_1 H43B_1 118.2
C42_1 C43_1 H43B_1 111.9
C44_1 C43_1 H43B_1 111.9
C42_2 C43_1 H43B_1 123.1
H43A_1 C43_1 H43B_1 109.6
O1 C44_1 C43_2 103.1(10)
O1 C44_1 C43_1 105.7(9)
C43_2 C44_1 C43_1 23.0(7)
O1 C44_1 H44A_1 110.6
C43_2 C44_1 H44A_1 91.0
C43_1 C44_1 H44A_1 110.6
O1 C44_1 H44B_1 110.6
C43_2 C44_1 H44B_1 130.7
C43_1 C44_1 H44B_1 110.6
H44A_1 C44_1 H44B_1 108.7
O1 C41_2 C42_1 106.7(15)
O1 C41_2 C42_2 106.8(19)
C42_1 C41_2 C42_2 18.0(7)
O1 C41_2 H41A_2 110.4
C42_1 C41_2 H41A_2 125.2
C42_2 C41_2 H41A_2 110.4
O1 C41_2 H41B_2 110.4
C42_1 C41_2 H41B_2 94.2
C42_2 C41_2 H41B_2 110.4
H41A_2 C41_2 H41B_2 108.6
C41_1 C42_2 C43_2 102.1(15)
C41_1 C42_2 C41_2 17.0(9)
C43_2 C42_2 C41_2 92.5(18)
C41_1 C42_2 C43_1 104.7(12)
C43_2 C42_2 C43_1 22.1(7)
C41_2 C42_2 C43_1 101.0(16)
C41_1 C42_2 H42C_2 120.3
C43_2 C42_2 H42C_2 113.2
C41_2 C42_2 H42C_2 113.2
C43_1 C42_2 H42C_2 126.0
C41_1 C42_2 H42D_2 96.4
C43_2 C42_2 H42D_2 113.2
C41_2 C42_2 H42D_2 113.2
C43_1 C42_2 H42D_2 91.1
H42C_2 C42_2 H42D_2 110.5
C43_1 C43_2 C42_1 103(3)
C43_1 C43_2 C44_2 67(2)
C42_1 C43_2 C44_2 111.4(18)
C43_1 C43_2 C44_1 78.7(19)
C42_1 C43_2 C44_1 112.7(12)
C44_2 C43_2 C44_1 11.7(13)
C43_1 C43_2 C42_2 86(2)
C42_1 C43_2 C42_2 16.6(10)
C44_2 C43_2 C42_2 104(2)
C44_1 C43_2 C42_2 108.6(14)
C43_1 C43_2 H43C_2 162.0
C42_1 C43_2 H43C_2 94.3
C44_2 C43_2 H43C_2 110.9
C44_1 C43_2 H43C_2 99.3
C42_2 C43_2 H43C_2 110.9
C43_1 C43_2 H43D_2 58.1
C42_1 C43_2 H43D_2 119.0
C44_2 C43_2 H43D_2 110.9
C44_1 C43_2 H43D_2 117.5
C42_2 C43_2 H43D_2 110.9
H43C_2 C43_2 H43D_2 109.0
C43_1 C44_2 O1 112(2)
C43_1 C44_2 C43_2 23.8(9)
O1 C44_2 C43_2 103(2)
C43_1 C44_2 H44A_2 123.3
O1 C44_2 H44A_2 111.2
C43_2 C44_2 H44A_2 111.2
C43_1 C44_2 H44B_2 87.5
O1 C44_2 H44B_2 111.2
C43_2 C44_2 H44B_2 111.2
H44A_2 C44_2 H44B_2 109.1
O2 C45_3 C46_3 104.0(10)
O2 C45_3 C46_4 105.4(12)
C46_3 C45_3 C46_4 25.2(10)
O2 C45_3 H45A_3 111.0
C46_3 C45_3 H45A_3 111.0
C46_4 C45_3 H45A_3 130.3
O2 C45_3 H45B_3 111.0
C46_3 C45_3 H45B_3 111.0
C46_4 C45_3 H45B_3 87.6
H45A_3 C45_3 H45B_3 109.0
C46_4 C46_3 C45_4 81(4)
C46_4 C46_3 C47_4 86(2)
C45_4 C46_3 C47_4 106(4)
C46_4 C46_3 C47_3 65(2)
C45_4 C46_3 C47_3 103(3)
C47_4 C46_3 C47_3 21.5(10)
C46_4 C46_3 C45_3 78(2)
C45_4 C46_3 C45_3 3(4)
C47_4 C46_3 C45_3 106.1(12)
C47_3 C46_3 C45_3 102.2(8)
C46_4 C46_3 H46A_3 66.9
C45_4 C46_3 H46A_3 113.3
C47_4 C46_3 H46A_3 126.3
C47_3 C46_3 H46A_3 111.3
C45_3 C46_3 H46A_3 111.3
C46_4 C46_3 H46B_3 171.0
C45_4 C46_3 H46B_3 108.2
C47_4 C46_3 H46B_3 90.5
C47_3 C46_3 H46B_3 111.3
C45_3 C46_3 H46B_3 111.3
H46A_3 C46_3 H46B_3 109.2
C47_4 C47_3 C46_4 104(3)
C47_4 C47_3 C48_3 68(3)
C46_4 C47_3 C48_3 108.1(10)
C47_4 C47_3 C46_3 79(3)
C46_4 C47_3 C46_3 26.1(12)
C48_3 C47_3 C46_3 101.4(6)
C47_4 C47_3 C48_4 80(3)
C46_4 C47_3 C48_4 105.5(18)
C48_3 C47_3 C48_4 12.3(15)
C46_3 C47_3 C48_4 104.5(15)
C47_4 C47_3 H47A_3 169.4
C46_4 C47_3 H47A_3 85.8
C48_3 C47_3 H47A_3 111.5
C46_3 C47_3 H47A_3 111.5
C48_4 C47_3 H47A_3 99.5
C47_4 C47_3 H47B_3 62.4
C46_4 C47_3 H47B_3 127.5
C48_3 C47_3 H47B_3 111.5
C46_3 C47_3 H47B_3 111.5
C48_4 C47_3 H47B_3 119.9
H47A_3 C47_3 H47B_3 109.3
C47_4 C48_3 O2 109.7(11)
C47_4 C48_3 C47_3 22.1(11)
O2 C48_3 C47_3 107.2(6)
C47_4 C48_3 H48A_3 126.2
O2 C48_3 H48A_3 110.3
C47_3 C48_3 H48A_3 110.3
C47_4 C48_3 H48B_3 89.4
O2 C48_3 H48B_3 110.3
C47_3 C48_3 H48B_3 110.3
H48A_3 C48_3 H48B_3 108.5
C46_3 C45_4 C46_4 27.6(18)
C46_3 C45_4 O2 111(5)
C46_4 C45_4 O2 109(5)
C46_3 C45_4 H45A_4 129.8
C46_4 C45_4 H45A_4 109.8
O2 C45_4 H45A_4 109.8
C46_3 C45_4 H45B_4 84.1
C46_4 C45_4 H45B_4 109.8
O2 C45_4 H45B_4 109.8
H45A_4 C45_4 H45B_4 108.2
C46_3 C46_4 C47_3 89(3)
C46_3 C46_4 C45_4 72(3)
C47_3 C46_4 C45_4 109(4)
C46_3 C46_4 C45_3 77(2)
C47_3 C46_4 C45_3 109.5(16)
C45_4 C46_4 C45_3 6(3)
C46_3 C46_4 C47_4 70(2)
C47_3 C46_4 C47_4 19.9(10)
C45_4 C46_4 C47_4 99(4)
C45_3 C46_4 C47_4 101.4(19)
C46_3 C46_4 H46C_4 65.8
C47_3 C46_4 H46C_4 120.9
C45_4 C46_4 H46C_4 112.0
C45_3 C46_4 H46C_4 115.0
C47_4 C46_4 H46C_4 112.0
C46_3 C46_4 H46D_4 175.3
C47_3 C46_4 H46D_4 92.1
C45_4 C46_4 H46D_4 112.0
C45_3 C46_4 H46D_4 106.4
C47_4 C46_4 H46D_4 112.0
H46C_4 C46_4 H46D_4 109.7
C47_3 C47_4 C48_3 90(3)
C47_3 C47_4 C46_3 80(3)
C48_3 C47_4 C46_3 107.0(16)
C47_3 C47_4 C46_4 56(3)
C48_3 C47_4 C46_4 101.4(18)
C46_3 C47_4 C46_4 24.5(9)
C47_3 C47_4 C48_4 79(3)
C48_3 C47_4 C48_4 10.4(18)
C46_3 C47_4 C48_4 105(2)
C46_4 C47_4 C48_4 95(2)
C47_3 C47_4 H47C_4 165.0
C48_3 C47_4 H47C_4 102.5
C46_3 C47_4 H47C_4 88.3
C46_4 C47_4 H47C_4 112.7
C48_4 C47_4 H47C_4 112.7
C47_3 C47_4 H47D_4 70.7
C48_3 C47_4 H47D_4 116.7
C46_3 C47_4 H47D_4 126.0
C46_4 C47_4 H47D_4 112.7
C48_4 C47_4 H47D_4 112.7
H47C_4 C47_4 H47D_4 110.2
O2 C48_4 C47_3 104(3)
O2 C48_4 C47_4 101(3)
C47_3 C48_4 C47_4 20.2(11)
O2 C48_4 H48A_4 111.7
C47_3 C48_4 H48A_4 92.2
C47_4 C48_4 H48A_4 111.7
O2 C48_4 H48B_4 111.7
C47_3 C48_4 H48B_4 126.3
C47_4 C48_4 H48B_4 111.7
H48A_4 C48_4 H48B_4 109.4
O1 Li1 N1 131.2(3)
O1 Li1 C1 138.7(3)
N1 Li1 C1 41.16(13)
O1 Li1 B1 142.7(3)
N1 Li1 B1 73.39(19)
C1 Li1 B1 38.70(14)
O1 Li1 B2 126.2(3)
N1 Li1 B2 102.5(2)
C1 Li1 B2 80.82(19)
B1 Li1 B2 44.11(14)
O1 Li1 H2 103.7(9)
N1 Li1 H2 119.9(9)
C1 Li1 H2 111.3(9)
B1 Li1 H2 76.1(9)
B2 Li1 H2 32.0(9)
O2 Li2 N2 131.9(3)
O2 Li2 C21 138.5(3)
N2 Li2 C21 41.04(13)
O2 Li2 B2 141.5(3)
N2 Li2 B2 73.44(19)
C21 Li2 B2 38.72(14)
O2 Li2 B1 125.7(3)
N2 Li2 B1 102.4(2)
C21 Li2 B1 80.43(19)
B2 Li2 B1 43.69(14)
O2 Li2 H1 106.8(10)
N2 Li2 H1 117.8(10)
C21 Li2 H1 107.1(10)
B2 Li2 H1 71.8(10)
B1 Li2 H1 28.1(10)
C1 B1 B2 130.8(2)
C1 B1 Li1 66.5(2)
B2 B1 Li1 69.70(19)
C1 B1 Li2 156.6(3)
B2 B1 Li2 66.02(18)
Li1 B1 Li2 115.9(2)
C1 B1 H1 111.2(17)
B2 B1 H1 116.3(17)
Li1 B1 H1 139.2(17)
Li2 B1 H1 50.4(17)
C21 B2 B1 130.9(2)
C21 B2 Li2 66.0(2)
B1 B2 Li2 70.29(19)
C21 B2 Li1 156.4(3)
B1 B2 Li1 66.18(19)
Li2 B2 Li1 116.4(2)
C21 B2 H2 108.1(14)
B1 B2 H2 119.4(14)
Li2 B2 H2 138.4(14)
Li1 B2 H2 53.3(14)
C9 N1 C1 119.5(2)
C9 N1 C2 116.0(2)
C1 N1 C2 109.3(2)
C9 N1 Li1 114.5(2)
C1 N1 Li1 70.57(19)
C2 N1 Li1 119.2(2)
C29 N2 C21 119.2(2)
C29 N2 C22 115.9(2)
C21 N2 C22 109.4(2)
C29 N2 Li2 114.5(2)
C21 N2 Li2 70.67(19)
C22 N2 Li2 119.4(2)
C41_2 O1 C44_1 106.9(12)
C41_2 O1 C41_1 18.3(9)
C44_1 O1 C41_1 110.4(7)
C41_2 O1 C44_2 107.5(17)
C44_1 O1 C44_2 12.2(13)
C41_1 O1 C44_2 106.9(14)
C41_2 O1 Li1 125.0(10)
C44_1 O1 Li1 119.2(6)
C41_1 O1 Li1 129.1(4)
C44_2 O1 Li1 124.0(14)
C48_4 O2 C45_3 112(2)
C48_4 O2 C48_3 13.9(15)
C45_3 O2 C48_3 109.4(7)
C48_4 O2 C45_4 108(3)
C45_3 O2 C45_4 7(3)
C48_3 O2 C45_4 104(3)
C48_4 O2 Li2 130.2(19)
C45_3 O2 Li2 117.8(7)
C48_3 O2 Li2 129.3(4)
C45_4 O2 Li2 121(3)

loop_
_geom_bond_atom_site_label_1
_geom_bond_atom_site_label_2
_geom_bond_distance
C1 B1 1.458(4)
C1 N1 1.492(3)
C1 C6 1.544(4)
C1 Li1 2.138(6)
C2 N1 1.518(3)
C2 C3 1.523(4)
C2 C4 1.535(4)
C2 C5 1.541(4)
C3 H3A 0.9800
C3 H3B 0.9800
C3 H3C 0.9800
C4 H4A 0.9800
C4 H4B 0.9800
C4 H4C 0.9800
C5 C6 1.535(4)
C5 H5A 0.9900
C5 H5B 0.9900
C6 C7 1.536(4)
C6 C8 1.538(4)
C7 H7A 0.9800
C7 H7B 0.9800
C7 H7C 0.9800
C8 H8A 0.9800
C8 H8B 0.9800
C8 H8C 0.9800
C9 C17 1.414(4)
C9 C10 1.417(4)
C9 N1 1.460(4)
C10 C14 1.397(4)
C10 C11 1.508(4)
C11 C12 1.529(4)
C11 C13 1.530(4)
C11 H11 1.0000
C12 H12A 0.9800
C12 H12B 0.9800
C12 H12C 0.9800
C13 H13A 0.9800
C13 H13B 0.9800
C13 H13C 0.9800
C14 C15 1.378(4)
C14 H14 0.9500
C15 C16 1.381(4)
C15 H15 0.9500
C16 C17 1.401(4)
C16 H16 0.9500
C17 C18 1.514(4)
C18 C20 1.525(4)
C18 C19 1.537(4)
C18 H18 1.0000
C19 H19A 0.9800
C19 H19B 0.9800
C19 H19C 0.9800
C20 H20A 0.9800
C20 H20B 0.9800
C20 H20C 0.9800
C21 B2 1.464(4)
C21 N2 1.488(3)
C21 C26 1.543(4)
C21 Li2 2.139(6)
C22 N2 1.518(3)
C22 C24 1.527(4)
C22 C25 1.537(4)
C22 C23 1.542(4)
C23 H23A 0.9800
C23 H23B 0.9800
C23 H23C 0.9800
C24 H24A 0.9800
C24 H24B 0.9800
C24 H24C 0.9800
C25 C26 1.535(4)
C25 H25A 0.9900
C25 H25B 0.9900
C26 C27 1.528(4)
C26 C28 1.538(4)
C27 H27A 0.9800
C27 H27B 0.9800
C27 H27C 0.9800
C28 H28A 0.9800
C28 H28B 0.9800
C28 H28C 0.9800
C29 C37 1.399(4)
C29 C30 1.424(4)
C29 N2 1.447(4)
C30 C34 1.391(4)
C30 C31 1.515(4)
C31 C32 1.530(4)
C31 C33 1.539(4)
C31 H31 1.0000
C32 H32A 0.9800
C32 H32B 0.9800
C32 H32C 0.9800
C33 H33A 0.9800
C33 H33B 0.9800
C33 H33C 0.9800
C34 C35 1.371(4)
C34 H34 0.9500
C35 C36 1.385(4)
C35 H35 0.9500
C36 C37 1.395(4)
C36 H36 0.9500
C37 C38 1.530(4)
C38 C39 1.533(4)
C38 C40 1.537(4)
C38 H38 1.0000
C39 H39A 0.9800
C39 H39B 0.9800
C39 H39C 0.9800
C40 H40A 0.9800
C40 H40B 0.9800
C40 H40C 0.9800
C41_1 C42_2 1.42(2)
C41_1 O1 1.452(9)
C41_1 C42_1 1.536(15)
C41_1 H41A_1 0.9900
C41_1 H41B_1 0.9900
C42_1 C43_2 1.259(17)
C42_1 C43_1 1.515(12)
C42_1 C41_2 1.52(2)
C42_1 H42A_1 0.9900
C42_1 H42B_1 0.9900
C43_1 C43_2 0.606(17)
C43_1 C44_2 1.39(3)
C43_1 C44_1 1.520(16)
C43_1 C42_2 1.61(2)
C43_1 H43A_1 0.9900
C43_1 H43B_1 0.9900
C44_1 O1 1.440(14)
C44_1 C43_2 1.518(19)
C44_1 H44A_1 0.9900
C44_1 H44B_1 0.9900
C41_2 O1 1.40(2)
C41_2 C42_2 1.55(4)
C41_2 H41A_2 0.9900
C41_2 H41B_2 0.9900
C42_2 C43_2 1.53(3)
C42_2 H42C_2 0.9900
C42_2 H42D_2 0.9900
C43_2 C44_2 1.50(4)
C43_2 H43C_2 0.9900
C43_2 H43D_2 0.9900
C44_2 O1 1.46(3)
C44_2 H44A_2 0.9900
C44_2 H44B_2 0.9900
C45_3 O2 1.438(19)
C45_3 C46_3 1.534(15)
C45_3 C46_4 1.54(3)
C45_3 H45A_3 0.9900
C45_3 H45B_3 0.9900
C46_3 C46_4 0.67(3)
C46_3 C45_4 1.37(7)
C46_3 C47_4 1.52(3)
C46_3 C47_3 1.522(8)
C46_3 H46A_3 0.9900
C46_3 H46B_3 0.9900
C47_3 C47_4 0.57(3)
C47_3 C46_4 1.37(2)
C47_3 C48_3 1.510(12)
C47_3 C48_4 1.61(4)
C47_3 H47A_3 0.9900
C47_3 H47B_3 0.9900
C48_3 C47_4 1.40(3)
C48_3 O2 1.451(9)
C48_3 H48A_3 0.9900
C48_3 H48B_3 0.9900
C45_4 C46_4 1.43(8)
C45_4 O2 1.47(8)
C45_4 H45A_4 0.9900
C45_4 H45B_4 0.9900
C46_4 C47_4 1.61(4)
C46_4 H46C_4 0.9900
C46_4 H46D_4 0.9900
C47_4 C48_4 1.62(5)
C47_4 H47C_4 0.9900
C47_4 H47D_4 0.9900
C48_4 O2 1.41(4)
C48_4 H48A_4 0.9900
C48_4 H48B_4 0.9900
Li1 O1 1.946(6)
Li1 N1 2.106(6)
Li1 B1 2.250(6)
Li1 B2 2.306(6)
Li1 H2 1.86(3)
Li2 O2 1.939(6)
Li2 N2 2.105(6)
Li2 B2 2.264(6)
Li2 B1 2.333(6)
Li2 H1 1.83(3)
B1 B2 1.712(4)
B1 H1 1.12(3)
B2 H2 1.23(3)

loop_
_geom_torsion_atom_site_label_1
_geom_torsion_atom_site_label_2
_geom_torsion_atom_site_label_3
_geom_torsion_atom_site_label_4
_geom_torsion
N1 C2 C5 C6 27.7(3)
C3 C2 C5 C6 -91.0(3)
C4 C2 C5 C6 149.0(2)
C2 C5 C6 C7 94.5(3)
C2 C5 C6 C8 -147.8(2)
C2 C5 C6 C1 -24.4(3)
B1 C1 C6 C5 -175.5(3)
N1 C1 C6 C5 11.6(3)
Li1 C1 C6 C5 87.3(3)
B1 C1 C6 C7 64.9(4)
N1 C1 C6 C7 -108.0(3)
Li1 C1 C6 C7 -32.3(4)
B1 C1 C6 C8 -54.8(4)
N1 C1 C6 C8 132.3(2)
Li1 C1 C6 C8 -152.0(3)
C17 C9 C10 C14 0.1(4)
N1 C9 C10 C14 177.0(2)
C17 C9 C10 C11 -178.7(3)
N1 C9 C10 C11 -1.8(4)
C14 C10 C11 C12 -57.7(4)
C9 C10 C11 C12 121.1(3)
C14 C10 C11 C13 67.0(3)
C9 C10 C11 C13 -114.2(3)
C9 C10 C14 C15 -1.4(4)
C11 C10 C14 C15 177.5(3)
C10 C14 C15 C16 1.3(5)
C14 C15 C16 C17 0.0(4)
C15 C16 C17 C9 -1.2(4)
C15 C16 C17 C18 179.0(3)
C10 C9 C17 C16 1.1(4)
N1 C9 C17 C16 -175.9(2)
C10 C9 C17 C18 -179.1(3)
N1 C9 C17 C18 3.9(4)
C16 C17 C18 C20 62.1(3)
C9 C17 C18 C20 -117.7(3)
C16 C17 C18 C19 -61.2(3)
C9 C17 C18 C19 119.0(3)
N2 C22 C25 C26 27.8(3)
C24 C22 C25 C26 149.3(2)
C23 C22 C25 C26 -91.1(3)
C22 C25 C26 C27 -148.4(2)
C22 C25 C26 C28 93.6(3)
C22 C25 C26 C21 -24.7(3)
B2 C21 C26 C27 -54.1(4)
N2 C21 C26 C27 132.9(3)
Li2 C21 C26 C27 -151.3(3)
B2 C21 C26 C25 -175.1(3)
N2 C21 C26 C25 11.8(3)
Li2 C21 C26 C25 87.7(3)
B2 C21 C26 C28 66.2(4)
N2 C21 C26 C28 -106.8(3)
Li2 C21 C26 C28 -31.0(4)
C37 C29 C30 C34 0.6(4)
N2 C29 C30 C34 177.0(3)
C37 C29 C30 C31 -178.9(3)
N2 C29 C30 C31 -2.5(4)
C34 C30 C31 C32 65.4(3)
C29 C30 C31 C32 -115.1(3)
C34 C30 C31 C33 -59.4(3)
C29 C30 C31 C33 120.1(3)
C29 C30 C34 C35 -1.7(4)
C31 C30 C34 C35 177.9(3)
C30 C34 C35 C36 1.6(5)
C34 C35 C36 C37 -0.4(5)
C35 C36 C37 C29 -0.6(5)
C35 C36 C37 C38 179.3(3)
C30 C29 C37 C36 0.5(4)
N2 C29 C37 C36 -176.0(3)
C30 C29 C37 C38 -179.4(3)
N2 C29 C37 C38 4.1(4)
C36 C37 C38 C39 -62.4(4)
C29 C37 C38 C39 117.5(3)
C36 C37 C38 C40 61.4(4)
C29 C37 C38 C40 -118.7(3)
C42_2 C41_1 C42_1 C43_2 110(4)
O1 C41_1 C42_1 C43_2 -8(2)
C42_2 C41_1 C42_1 C43_1 87(4)
O1 C41_1 C42_1 C43_1 -31.0(11)
C42_2 C41_1 C42_1 C41_2 -171(5)
O1 C41_1 C42_1 C41_2 71(4)
C41_2 C42_1 C43_1 C43_2 91(3)
C41_1 C42_1 C43_1 C43_2 109(2)
C43_2 C42_1 C43_1 C44_2 -78(2)
C41_2 C42_1 C43_1 C44_2 13(2)
C41_1 C42_1 C43_1 C44_2 30.6(17)
C43_2 C42_1 C43_1 C44_1 -68(2)
C41_2 C42_1 C43_1 C44_1 23.3(17)
C41_1 C42_1 C43_1 C44_1 40.8(12)
C43_2 C42_1 C43_1 C42_2 -176(4)
C41_2 C42_1 C43_1 C42_2 -85(4)
C41_1 C42_1 C43_1 C42_2 -67(3)
C43_2 C43_1 C44_1 O1 -87(2)
C44_2 C43_1 C44_1 O1 78(10)
C42_1 C43_1 C44_1 O1 -36.5(11)
C42_2 C43_1 C44_1 O1 -19.4(14)
C44_2 C43_1 C44_1 C43_2 164(10)
C42_1 C43_1 C44_1 C43_2 50.1(18)
C42_2 C43_1 C44_1 C43_2 67(2)
C43_2 C42_1 C41_2 O1 21(3)
C43_1 C42_1 C41_2 O1 -3(2)
C41_1 C42_1 C41_2 O1 -85(4)
C43_2 C42_1 C41_2 C42_2 114(4)
C43_1 C42_1 C41_2 C42_2 91(4)
C41_1 C42_1 C41_2 C42_2 8(4)
O1 C41_1 C42_2 C43_2 19(2)
C42_1 C41_1 C42_2 C43_2 -48(3)
O1 C41_1 C42_2 C41_2 76(4)
C42_1 C41_1 C42_2 C41_2 9(5)
O1 C41_1 C42_2 C43_1 -3.3(17)
C42_1 C41_1 C42_2 C43_1 -71(3)
O1 C41_2 C42_2 C41_1 -79(4)
C42_1 C41_2 C42_2 C41_1 -171(5)
O1 C41_2 C42_2 C43_2 46(2)
C42_1 C41_2 C42_2 C43_2 -46(3)
O1 C41_2 C42_2 C43_1 25(2)
C42_1 C41_2 C42_2 C43_1 -67(3)
C43_2 C43_1 C42_2 C41_1 86(2)
C44_2 C43_1 C42_2 C41_1 3(2)
C42_1 C43_1 C42_2 C41_1 89(4)
C44_1 C43_1 C42_2 C41_1 14.0(18)
C44_2 C43_1 C42_2 C43_2 -83(2)
C42_1 C43_1 C42_2 C43_2 3(4)
C44_1 C43_1 C42_2 C43_2 -72.1(19)
C43_2 C43_1 C42_2 C41_2 69(2)
C44_2 C43_1 C42_2 C41_2 -14(2)
C42_1 C43_1 C42_2 C41_2 72(3)
C44_1 C43_1 C42_2 C41_2 -3(2)
C44_2 C43_1 C43_2 C42_1 108.0(18)
C44_1 C43_1 C43_2 C42_1 111.0(13)
C42_2 C43_1 C43_2 C42_1 1.2(13)
C42_1 C43_1 C43_2 C44_2 -108.0(18)
C44_1 C43_1 C43_2 C44_2 2.9(18)
C42_2 C43_1 C43_2 C44_2 -106.8(17)
C44_2 C43_1 C43_2 C44_1 -2.9(18)
C42_1 C43_1 C43_2 C44_1 -111.0(13)
C42_2 C43_1 C43_2 C44_1 -109.8(12)
C44_2 C43_1 C43_2 C42_2 106.8(17)
C42_1 C43_1 C43_2 C42_2 -1.2(13)
C44_1 C43_1 C43_2 C42_2 109.8(12)
C41_2 C42_1 C43_2 C43_1 -95(3)
C41_1 C42_1 C43_2 C43_1 -78(2)
C43_1 C42_1 C43_2 C44_2 71(2)
C41_2 C42_1 C43_2 C44_2 -25(3)
C41_1 C42_1 C43_2 C44_2 -7(3)
C43_1 C42_1 C43_2 C44_1 83(2)
C41_2 C42_1 C43_2 C44_1 -12(3)
C41_1 C42_1 C43_2 C44_1 5(3)
C43_1 C42_1 C43_2 C42_2 4(5)
C41_2 C42_1 C43_2 C42_2 -91(4)
C41_1 C42_1 C43_2 C42_2 -74(4)
O1 C44_1 C43_2 C43_1 99.4(19)
O1 C44_1 C43_2 C42_1 0(2)
C43_1 C44_1 C43_2 C42_1 -99(3)
O1 C44_1 C43_2 C44_2 86(9)
C43_1 C44_1 C43_2 C44_2 -13(9)
O1 C44_1 C43_2 C42_2 17(2)
C43_1 C44_1 C43_2 C42_2 -82(2)
C41_1 C42_2 C43_2 C43_1 -99(2)
C41_2 C42_2 C43_2 C43_1 -113(2)
C41_1 C42_2 C43_2 C42_1 85(4)
C41_2 C42_2 C43_2 C42_1 71(4)
C43_1 C42_2 C43_2 C42_1 -176(4)
C41_1 C42_2 C43_2 C44_2 -34(3)
C41_2 C42_2 C43_2 C44_2 -48(3)
C43_1 C42_2 C43_2 C44_2 66(2)
C41_1 C42_2 C43_2 C44_1 -22(2)
C41_2 C42_2 C43_2 C44_1 -37(2)
C43_1 C42_2 C43_2 C44_1 77(2)
C43_2 C43_1 C44_2 O1 -71(2)
C42_1 C43_1 C44_2 O1 -19(2)
C44_1 C43_1 C44_2 O1 -87(10)
C42_2 C43_1 C44_2 O1 -1(2)
C42_1 C43_1 C44_2 C43_2 52.5(19)
C44_1 C43_1 C44_2 C43_2 -15(10)
C42_2 C43_1 C44_2 C43_2 70(2)
C42_1 C43_2 C44_2 C43_1 -96(3)
C44_1 C43_2 C44_2 C43_1 166(9)
C42_2 C43_2 C44_2 C43_1 -80(2)
C43_1 C43_2 C44_2 O1 115(2)
C42_1 C43_2 C44_2 O1 20(3)
C44_1 C43_2 C44_2 O1 -79(9)
C42_2 C43_2 C44_2 O1 35(3)
O2 C45_3 C46_3 C46_4 96(2)
O2 C45_3 C46_3 C45_4 -77(76)
C46_4 C45_3 C46_3 C45_4 -173(76)
O2 C45_3 C46_3 C47_4 14.4(19)
C46_4 C45_3 C46_3 C47_4 -82(2)
O2 C45_3 C46_3 C47_3 36.3(12)
C46_4 C45_3 C46_3 C47_3 -60(2)
C46_4 C46_3 C47_3 C47_4 -173(4)
C45_4 C46_3 C47_3 C47_4 -100(4)
C45_3 C46_3 C47_3 C47_4 -103(3)
C45_4 C46_3 C47_3 C46_4 73(4)
C47_4 C46_3 C47_3 C46_4 173(4)
C45_3 C46_3 C47_3 C46_4 70(2)
C46_4 C46_3 C47_3 C48_3 -108(2)
C45_4 C46_3 C47_3 C48_3 -35(4)
C47_4 C46_3 C47_3 C48_3 65(3)
C45_3 C46_3 C47_3 C48_3 -38.3(11)
C46_4 C46_3 C47_3 C48_4 -96(3)
C45_4 C46_3 C47_3 C48_4 -23(4)
C47_4 C46_3 C47_3 C48_4 77(3)
C45_3 C46_3 C47_3 C48_4 -26.1(18)
C46_4 C47_3 C48_3 C47_4 -99(3)
C46_3 C47_3 C48_3 C47_4 -73(3)
C48_4 C47_3 C48_3 C47_4 -178(9)
C47_4 C47_3 C48_3 O2 100(3)
C46_4 C47_3 C48_3 O2 1(2)
C46_3 C47_3 C48_3 O2 27.5(9)
C48_4 C47_3 C48_3 O2 -78(8)
C47_4 C46_3 C45_4 C46_4 -83(3)
C47_3 C46_3 C45_4 C46_4 -61(2)
C45_3 C46_3 C45_4 C46_4 7(75)
C46_4 C46_3 C45_4 O2 92(5)
C47_4 C46_3 C45_4 O2 9(5)
C47_3 C46_3 C45_4 O2 31(5)
C45_3 C46_3 C45_4 O2 99(76)
C45_4 C46_3 C46_4 C47_3 -110(4)
C47_4 C46_3 C46_4 C47_3 -2.7(13)
C45_3 C46_3 C46_4 C47_3 -110.2(13)
C47_4 C46_3 C46_4 C45_4 107(4)
C47_3 C46_3 C46_4 C45_4 110(4)
C45_3 C46_3 C46_4 C45_4 0(4)
C45_4 C46_3 C46_4 C45_3 0(4)
C47_4 C46_3 C46_4 C45_3 107.5(13)
C47_3 C46_3 C46_4 C45_3 110.2(13)
C45_4 C46_3 C46_4 C47_4 -107(4)
C47_3 C46_3 C46_4 C47_4 2.7(13)
C45_3 C46_3 C46_4 C47_4 -107.5(13)
C47_4 C47_3 C46_4 C46_3 7(4)
C48_3 C47_3 C46_4 C46_3 79(2)
C48_4 C47_3 C46_4 C46_3 91(3)
C47_4 C47_3 C46_4 C45_4 -63(5)
C48_3 C47_3 C46_4 C45_4 8(4)
C46_3 C47_3 C46_4 C45_4 -70(4)
C48_4 C47_3 C46_4 C45_4 21(4)
C47_4 C47_3 C46_4 C45_3 -69(4)
C48_3 C47_3 C46_4 C45_3 3(3)
C46_3 C47_3 C46_4 C45_3 -76(3)
C48_4 C47_3 C46_4 C45_3 15(3)
C48_3 C47_3 C46_4 C47_4 71(3)
C46_3 C47_3 C46_4 C47_4 -7(4)
C48_4 C47_3 C46_4 C47_4 84(3)
O2 C45_4 C46_4 C46_3 -98(5)
C46_3 C45_4 C46_4 C47_3 83(3)
O2 C45_4 C46_4 C47_3 -15(5)
C46_3 C45_4 C46_4 C45_3 -176(42)
O2 C45_4 C46_4 C45_3 86(41)
C46_3 C45_4 C46_4 C47_4 65(3)
O2 C45_4 C46_4 C47_4 -33(5)
O2 C45_3 C46_4 C46_3 -90(2)
O2 C45_3 C46_4 C47_3 -6(3)
C46_3 C45_3 C46_4 C47_3 85(3)
O2 C45_3 C46_4 C45_4 -87(42)
C46_3 C45_3 C46_4 C45_4 4(41)
O2 C45_3 C46_4 C47_4 -25(2)
C46_3 C45_3 C46_4 C47_4 66(2)
C46_4 C47_3 C47_4 C48_3 104.0(16)
C46_3 C47_3 C47_4 C48_3 107.4(13)
C48_4 C47_3 C47_4 C48_3 0.3(19)
C46_4 C47_3 C47_4 C46_3 -3.3(16)
C48_3 C47_3 C47_4 C46_3 -107.4(13)
C48_4 C47_3 C47_4 C46_3 -107.0(17)
C48_3 C47_3 C47_4 C46_4 -104.0(16)
C46_3 C47_3 C47_4 C46_4 3.3(16)
C48_4 C47_3 C47_4 C46_4 -104(2)
C46_4 C47_3 C47_4 C48_4 104(2)
C48_3 C47_3 C47_4 C48_4 -0.3(19)
C46_3 C47_3 C47_4 C48_4 107.0(17)
O2 C48_3 C47_4 C47_3 -87(3)
O2 C48_3 C47_4 C46_3 -8(2)
C47_3 C48_3 C47_4 C46_3 79(3)
O2 C48_3 C47_4 C46_4 -33(3)
C47_3 C48_3 C47_4 C46_4 55(3)
O2 C48_3 C47_4 C48_4 -85(10)
C47_3 C48_3 C47_4 C48_4 2(10)
C46_4 C46_3 C47_4 C47_3 7(3)
C45_4 C46_3 C47_4 C47_3 86(4)
C45_3 C46_3 C47_4 C47_3 82(3)
C46_4 C46_3 C47_4 C48_3 -80(3)
C45_4 C46_3 C47_4 C48_3 -1(4)
C47_3 C46_3 C47_4 C48_3 -87(3)
C45_3 C46_3 C47_4 C48_3 -4(3)
C45_4 C46_3 C47_4 C46_4 79(4)
C47_3 C46_3 C47_4 C46_4 -7(3)
C45_3 C46_3 C47_4 C46_4 76(2)
C46_4 C46_3 C47_4 C48_4 -69(3)
C45_4 C46_3 C47_4 C48_4 10(4)
C47_3 C46_3 C47_4 C48_4 -76(3)
C45_3 C46_3 C47_4 C48_4 6(3)
C46_3 C46_4 C47_4 C47_3 -172(4)
C45_4 C46_4 C47_4 C47_3 121(4)
C45_3 C46_4 C47_4 C47_3 116(3)
C46_3 C46_4 C47_4 C48_3 106(3)
C47_3 C46_4 C47_4 C48_3 -82(3)
C45_4 C46_4 C47_4 C48_3 40(4)
C45_3 C46_4 C47_4 C48_3 35(3)
C47_3 C46_4 C47_4 C46_3 172(4)
C45_4 C46_4 C47_4 C46_3 -67(3)
C45_3 C46_4 C47_4 C46_3 -72(2)
C46_3 C46_4 C47_4 C48_4 114(3)
C47_3 C46_4 C47_4 C48_4 -73(3)
C45_4 C46_4 C47_4 C48_4 48(4)
C45_3 C46_4 C47_4 C48_4 43(3)
C47_4 C47_3 C48_4 O2 83(4)
C46_4 C47_3 C48_4 O2 -20(3)
C48_3 C47_3 C48_4 O2 84(8)
C46_3 C47_3 C48_4 O2 7(3)
C46_4 C47_3 C48_4 C47_4 -103(3)
C48_3 C47_3 C48_4 C47_4 1(8)
C46_3 C47_3 C48_4 C47_4 -75(3)
C47_3 C47_4 C48_4 O2 -102(3)
C48_3 C47_4 C48_4 O2 80(10)
C46_3 C47_4 C48_4 O2 -25(3)
C46_4 C47_4 C48_4 O2 -48(3)
C48_3 C47_4 C48_4 C47_3 -178(10)
C46_3 C47_4 C48_4 C47_3 76(3)
C46_4 C47_4 C48_4 C47_3 54(3)
N1 C1 B1 B2 20.8(5)
C6 C1 B1 B2 -151.1(3)
Li1 C1 B1 B2 -28.9(3)
N1 C1 B1 Li1 49.7(3)
C6 C1 B1 Li1 -122.2(3)
N1 C1 B1 Li2 151.0(5)
C6 C1 B1 Li2 -20.9(8)
Li1 C1 B1 Li2 101.3(6)
N2 C21 B2 B1 20.5(5)
C26 C21 B2 B1 -151.4(3)
Li2 C21 B2 B1 -29.1(3)
N2 C21 B2 Li2 49.6(3)
C26 C21 B2 Li2 -122.3(3)
N2 C21 B2 Li1 151.0(5)
C26 C21 B2 Li1 -20.9(8)
Li2 C21 B2 Li1 101.4(6)
C1 B1 B2 C21 -171.2(3)
Li1 B1 B2 C21 160.6(4)
Li2 B1 B2 C21 28.2(3)
C1 B1 B2 Li2 160.6(4)
Li1 B1 B2 Li2 132.4(2)
C1 B1 B2 Li1 28.2(3)
Li2 B1 B2 Li1 -132.4(2)
C17 C9 N1 C1 -136.2(3)
C10 C9 N1 C1 46.9(3)
C17 C9 N1 C2 89.5(3)
C10 C9 N1 C2 -87.4(3)
C17 C9 N1 Li1 -55.5(3)
C10 C9 N1 Li1 127.6(3)
B1 C1 N1 C9 55.4(4)
C6 C1 N1 C9 -131.3(2)
Li1 C1 N1 C9 107.8(3)
B1 C1 N1 C2 -167.5(3)
C6 C1 N1 C2 5.7(3)
Li1 C1 N1 C2 -115.1(2)
B1 C1 N1 Li1 -52.4(3)
C6 C1 N1 Li1 120.8(3)
C3 C2 N1 C9 -122.2(3)
C4 C2 N1 C9 -1.2(3)
C5 C2 N1 C9 118.3(2)
C3 C2 N1 C1 99.1(3)
C4 C2 N1 C1 -139.9(2)
C5 C2 N1 C1 -20.4(3)
C3 C2 N1 Li1 21.1(3)
C4 C2 N1 Li1 142.1(3)
C5 C2 N1 Li1 -98.4(3)
C37 C29 N2 C21 -136.8(3)
C30 C29 N2 C21 46.8(4)
C37 C29 N2 C22 89.2(3)
C30 C29 N2 C22 -87.2(3)
C37 C29 N2 Li2 -56.1(3)
C30 C29 N2 Li2 127.5(3)
B2 C21 N2 C29 55.5(4)
C26 C21 N2 C29 -131.3(2)
Li2 C21 N2 C29 108.0(3)
B2 C21 N2 C22 -167.9(3)
C26 C21 N2 C22 5.4(3)
Li2 C21 N2 C22 -115.4(2)
B2 C21 N2 Li2 -52.5(3)
C26 C21 N2 Li2 120.7(2)
C24 C22 N2 C29 -0.9(3)
C25 C22 N2 C29 118.1(2)
C23 C22 N2 C29 -122.4(3)
C24 C22 N2 C21 -139.2(2)
C25 C22 N2 C21 -20.2(3)
C23 C22 N2 C21 99.4(3)
C24 C22 N2 Li2 142.6(3)
C25 C22 N2 Li2 -98.4(3)
C23 C22 N2 Li2 21.2(3)
C42_1 C41_2 O1 C44_1 -21.2(16)
C42_2 C41_2 O1 C44_1 -40.0(18)
C42_1 C41_2 O1 C41_1 83(4)
C42_2 C41_2 O1 C41_1 64(4)
C42_1 C41_2 O1 C44_2 -8.5(18)
C42_2 C41_2 O1 C44_2 -27.3(19)
C42_1 C41_2 O1 Li1 -168.1(8)
C42_2 C41_2 O1 Li1 173.1(11)
C43_2 C44_1 O1 C41_2 13.8(12)
C43_1 C44_1 O1 C41_2 37.4(11)
C43_2 C44_1 O1 C41_1 -5.1(11)
C43_1 C44_1 O1 C41_1 18.5(9)
C43_2 C44_1 O1 C44_2 -81(9)
C43_1 C44_1 O1 C44_2 -57(9)
C43_2 C44_1 O1 Li1 162.9(10)
C43_1 C44_1 O1 Li1 -173.5(6)
C42_2 C41_1 O1 C41_2 -92(4)
C42_1 C41_1 O1 C41_2 -75(4)
C42_2 C41_1 O1 C44_1 -9.5(12)
C42_1 C41_1 O1 C44_1 7.7(8)
C42_2 C41_1 O1 C44_2 2.8(15)
C42_1 C41_1 O1 C44_2 20.0(13)
C42_2 C41_1 O1 Li1 -176.1(10)
C42_1 C41_1 O1 Li1 -158.8(6)
C43_1 C44_2 O1 C41_2 18(2)
C43_2 C44_2 O1 C41_2 -4.8(19)
C43_1 C44_2 O1 C44_1 107(10)
C43_2 C44_2 O1 C44_1 84(9)
C43_1 C44_2 O1 C41_1 -1(2)
C43_2 C44_2 O1 C41_1 -23.9(19)
C43_1 C44_2 O1 Li1 178.1(11)
C43_2 C44_2 O1 Li1 155.0(13)
C47_3 C48_4 O2 C45_3 17(3)
C47_4 C48_4 O2 C45_3 37(3)
C47_3 C48_4 O2 C48_3 -66(8)
C47_4 C48_4 O2 C48_3 -45(8)
C47_3 C48_4 O2 C45_4 10(4)
C47_4 C48_4 O2 C45_4 31(4)
C47_3 C48_4 O2 Li2 -158.1(10)
C47_4 C48_4 O2 Li2 -137.7(18)
C46_3 C45_3 O2 C48_4 -34.3(19)
C46_4 C45_3 O2 C48_4 -8(2)
C46_3 C45_3 O2 C48_3 -19.6(11)
C46_4 C45_3 O2 C48_3 6.4(16)
C46_3 C45_3 O2 C45_4 24(30)
C46_4 C45_3 O2 C45_4 50(30)
C46_3 C45_3 O2 Li2 141.3(7)
C46_4 C45_3 O2 Li2 167.3(14)
C47_4 C48_3 O2 C48_4 121(10)
C47_3 C48_3 O2 C48_4 98(10)
C47_4 C48_3 O2 C45_3 18.1(17)
C47_3 C48_3 O2 C45_3 -5.0(9)
C47_4 C48_3 O2 C45_4 13(3)
C47_3 C48_3 O2 C45_4 -10(3)
C47_4 C48_3 O2 Li2 -139.9(15)
C47_3 C48_3 O2 Li2 -163.0(5)
C46_3 C45_4 O2 C48_4 -28(5)
C46_4 C45_4 O2 C48_4 2(5)
C46_3 C45_4 O2 C45_3 -151(34)
C46_4 C45_4 O2 C45_3 -122(33)
C46_3 C45_4 O2 C48_3 -14(5)
C46_4 C45_4 O2 C48_3 16(5)
C46_3 C45_4 O2 Li2 142(3)
C46_4 C45_4 O2 Li2 171(3)
